data_7056397
loop_
_publ_author_name
'Sanyal, Ria'
'Ketkov, Sergey Yu.'
'Purkait, Suranjana'
'Mautner, Franz Andreas'
'Zhigulin, Grigory'
'Das, Debasis'

_publ_section_title
;
 Nuclearity dependent solvent contribution on the catechol oxidase
 activity of novel Copper(II) complexes derived from Mannich-base ligand
 platforms: synthesis, crystal structure and mechanism
;
_journal_name_full 'New J. Chem.'
_journal_paper_doi 10.1039/C7NJ00425G
_journal_year 2017
_chemical_formula_moiety 'C28 H44 Br2 Cu2 N2 O6'
_chemical_formula_sum 'C28 H44 Br2 Cu2 N2 O6'
_chemical_formula_weight 791.55
_chemical_name_common '[Cu(L)Br]2 (complex 4)'
_chemical_name_systematic
;
 ?
;
_space_group_IT_number 61
_symmetry_cell_setting orthorhombic
_symmetry_space_group_name_Hall '-P 2ac 2ab'
_symmetry_space_group_name_H-M 'P b c a'
_atom_sites_solution_hydrogens geom
_atom_sites_solution_primary direct
_atom_sites_solution_secondary difmap
_audit_creation_method SHELXL
_audit_update_record
;
2017-06-22 deposited with the CCDC.
2017-07-05 downloaded from the CCDC.
;
_cell_angle_alpha 90.00
_cell_angle_beta 90.00
_cell_angle_gamma 90.00
_cell_formula_units_Z 4
_cell_length_a 15.8284(4)
_cell_length_b 12.3430(3)
_cell_length_c 16.6575(4)
_cell_measurement_reflns_used 2000
_cell_measurement_temperature 293(2)
_cell_measurement_theta_max 29.00
_cell_measurement_theta_min 3.10
_cell_volume 3254.37(14)
_computing_cell_refinement 'Bruker SAINT'
_computing_data_collection 'Bruker APEX2'
_computing_data_reduction 'Bruker SAINT'
_computing_molecular_graphics 'Bruker SHELXTL'
_computing_publication_material 'Bruker SHELXTL'
_computing_structure_refinement 'SHELXL-97 (Sheldrick, 2008)'
_computing_structure_solution 'SHELXS-97 (Sheldrick, 2008)'
_diffrn_ambient_temperature 293(2)
_diffrn_measured_fraction_theta_full 0.980
_diffrn_measured_fraction_theta_max 0.880
_diffrn_measurement_device_type 'Bruker APEX-II CCD'
_diffrn_measurement_method \w-scans
_diffrn_radiation_monochromator graphite
_diffrn_radiation_source 'fine-focus sealed tube'
_diffrn_radiation_type MoK\a
_diffrn_radiation_wavelength 0.71073
_diffrn_reflns_av_R_equivalents 0.0441
_diffrn_reflns_av_sigmaI/netI 0.0575
_diffrn_reflns_limit_h_max 11
_diffrn_reflns_limit_h_min -21
_diffrn_reflns_limit_k_max 16
_diffrn_reflns_limit_k_min -16
_diffrn_reflns_limit_l_max 18
_diffrn_reflns_limit_l_min -22
_diffrn_reflns_number 10866
_diffrn_reflns_theta_full 26.50
_diffrn_reflns_theta_max 29.10
_diffrn_reflns_theta_min 3.06
_exptl_absorpt_coefficient_mu 3.803
_exptl_absorpt_correction_T_max 0.8244
_exptl_absorpt_correction_T_min 0.5423
_exptl_absorpt_correction_type multi-scan
_exptl_absorpt_process_details SADABS
_exptl_crystal_colour green
_exptl_crystal_density_diffrn 1.616
_exptl_crystal_density_method 'not measured'
_exptl_crystal_description prism
_exptl_crystal_F_000 1608
_exptl_crystal_size_max 0.19
_exptl_crystal_size_mid 0.14
_exptl_crystal_size_min 0.09
_refine_diff_density_max 0.488
_refine_diff_density_min -0.386
_refine_diff_density_rms 0.092
_refine_ls_extinction_method none
_refine_ls_goodness_of_fit_ref 1.038
_refine_ls_matrix_type full
_refine_ls_number_parameters 181
_refine_ls_number_reflns 3854
_refine_ls_number_restraints 0
_refine_ls_restrained_S_all 1.038
_refine_ls_R_factor_all 0.0811
_refine_ls_R_factor_gt 0.0437
_refine_ls_shift/su_max 0.001
_refine_ls_shift/su_mean 0.000
_refine_ls_structure_factor_coef Fsqd
_refine_ls_weighting_details 'calc w=1/[\s^2^(Fo^2^)+(0.0243P)^2^+2.5920P] where P=(Fo^2^+2Fc^2^)/3'
_refine_ls_weighting_scheme calc
_refine_ls_wR_factor_gt 0.0782
_refine_ls_wR_factor_ref 0.0931
_reflns_number_gt 2560
_reflns_number_total 3854
_reflns_threshold_expression >2sigma(I)
_cod_data_source_file c7nj00425g3.cif
_cod_data_source_block rs11
_cod_depositor_comments
;
The following automatic conversions were performed:

'_symmetry_cell_setting' value 'Orthorhombic' changed to
'orthorhombic' according to
/home/data/users/saulius/crontab/automatic-downloads/rss-feeds/RSC/lib/dictionaries/cif_core.dic
dictionary named 'cif_core.dic' version 2.4.2 from 2011-04-26.

Automatic conversion script
Id: cif_fix_values 4973 2017-02-22 13:04:09Z antanas 
;
_cod_original_cell_volume 3254.38(14)
_cod_database_code 7056397

loop_
_symmetry_equiv_pos_as_xyz
'x, y, z'
'-x+1/2, -y, z+1/2'
'x+1/2, -y+1/2, -z'
'-x, y+1/2, -z+1/2'
'-x, -y, -z'
'x-1/2, y, -z-1/2'
'-x-1/2, y-1/2, z'
'x, -y-1/2, z-1/2'

loop_
_atom_site_label
_atom_site_type_symbol
_atom_site_fract_x
_atom_site_fract_y
_atom_site_fract_z
_atom_site_U_iso_or_equiv
_atom_site_adp_type
_atom_site_occupancy
_atom_site_symmetry_multiplicity
_atom_site_calc_flag
_atom_site_refinement_flags
Br1 Br 0.07511(3) 0.24618(3) 0.58342(3) 0.04176(13) Uani 1 1 d .
Cu1 Cu 0.06802(3) 0.05759(4) 0.55099(3) 0.03074(14) Uani 1 1 d .
O3 O -0.06779(16) 0.0203(2) 0.31656(17) 0.0454(7) Uani 1 1 d .
O2 O -0.37474(18) -0.1136(3) 0.40444(19) 0.0585(9) Uani 1 1 d .
C7 C -0.1078(2) 0.1265(3) 0.6579(2) 0.0357(9) Uani 1 1 d .
H7 H -0.0579 0.1101 0.6846 0.043 Uiso 1 1 calc R
O1 O -0.05370(15) 0.0507(2) 0.53548(16) 0.0382(7) Uani 1 1 d .
C4 C -0.2483(3) 0.2021(3) 0.6609(2) 0.0372(10) Uani 1 1 d .
C2 C -0.1932(2) 0.1219(3) 0.5386(2) 0.0312(9) Uani 1 1 d .
C6 C -0.1726(2) 0.1776(3) 0.6980(2) 0.0373(10) Uani 1 1 d .
H6 H -0.1652 0.1961 0.7517 0.045 Uiso 1 1 calc R
N1 N -0.19110(18) -0.0186(2) 0.42972(17) 0.0280(7) Uani 1 1 d .
C3 C -0.2575(2) 0.1714(3) 0.5812(2) 0.0344(9) Uani 1 1 d .
H3 H -0.3087 0.1847 0.5555 0.041 Uiso 1 1 calc R
C12 C -0.2089(2) -0.0344(3) 0.3432(2) 0.0359(9) Uani 1 1 d .
H12A H -0.2673 -0.0154 0.3326 0.043 Uiso 1 1 calc R
H12B H -0.2015 -0.1104 0.3299 0.043 Uiso 1 1 calc R
C1 C -0.1172(2) 0.0995(3) 0.5774(2) 0.0323(9) Uani 1 1 d .
C9 C -0.2466(2) -0.0900(3) 0.4788(2) 0.0366(10) Uani 1 1 d .
H9A H -0.2287 -0.0837 0.5343 0.044 Uiso 1 1 calc R
H9B H -0.2363 -0.1642 0.4625 0.044 Uiso 1 1 calc R
C10 C -0.3412(2) -0.0711(3) 0.4762(3) 0.0453(11) Uani 1 1 d .
H10A H -0.3677 -0.1060 0.5219 0.054 Uiso 1 1 calc R
H10B H -0.3528 0.0059 0.4792 0.054 Uiso 1 1 calc R
C13 C -0.1523(2) 0.0327(3) 0.2902(2) 0.0387(10) Uani 1 1 d .
H13A H -0.1575 0.0091 0.2349 0.046 Uiso 1 1 calc R
H13B H -0.1687 0.1083 0.2932 0.046 Uiso 1 1 calc R
C8 C -0.2020(2) 0.0989(3) 0.4509(2) 0.0332(9) Uani 1 1 d .
H8A H -0.1603 0.1410 0.4218 0.040 Uiso 1 1 calc R
H8B H -0.2574 0.1225 0.4333 0.040 Uiso 1 1 calc R
C5 C -0.3188(3) 0.2628(4) 0.7024(3) 0.0535(12) Uani 1 1 d .
H5A H -0.3655 0.2712 0.6660 0.080 Uiso 1 1 calc R
H5B H -0.2989 0.3329 0.7186 0.080 Uiso 1 1 calc R
H5C H -0.3369 0.2229 0.7487 0.080 Uiso 1 1 calc R
C11 C -0.4633(3) -0.0979(5) 0.3994(3) 0.0805(18) Uani 1 1 d .
H11A H -0.4839 -0.1280 0.3500 0.121 Uiso 1 1 calc R
H11B H -0.4756 -0.0217 0.4009 0.121 Uiso 1 1 calc R
H11C H -0.4903 -0.1332 0.4439 0.121 Uiso 1 1 calc R
C14 C -0.0131(3) 0.1007(4) 0.2848(4) 0.087(2) Uani 1 1 d .
H14A H 0.0432 0.0890 0.3045 0.130 Uiso 1 1 calc R
H14B H -0.0323 0.1711 0.3011 0.130 Uiso 1 1 calc R
H14C H -0.0131 0.0964 0.2273 0.130 Uiso 1 1 calc R

loop_
_atom_site_aniso_label
_atom_site_aniso_U_11
_atom_site_aniso_U_22
_atom_site_aniso_U_33
_atom_site_aniso_U_23
_atom_site_aniso_U_13
_atom_site_aniso_U_12
Br1 0.0408(2) 0.0312(2) 0.0533(3) -0.00088(19) 0.0031(2) 0.0020(2)
Cu1 0.0238(2) 0.0324(2) 0.0361(3) -0.0047(2) -0.0037(2) 0.0026(2)
O3 0.0313(15) 0.0457(16) 0.0591(18) 0.0089(15) 0.0020(15) -0.0058(14)
O2 0.0311(16) 0.082(2) 0.063(2) -0.0121(19) 0.0008(16) -0.0101(16)
C7 0.0270(19) 0.041(2) 0.039(2) -0.0033(19) -0.0037(19) 0.0029(18)
O1 0.0234(13) 0.0458(16) 0.0453(16) -0.0180(14) -0.0020(13) 0.0069(13)
C4 0.034(2) 0.032(2) 0.046(2) 0.0033(19) 0.010(2) 0.0029(18)
C2 0.028(2) 0.0289(19) 0.037(2) 0.0012(18) -0.0024(18) 0.0043(17)
C6 0.036(2) 0.037(2) 0.038(2) -0.0026(19) 0.005(2) 0.0023(19)
N1 0.0233(15) 0.0281(15) 0.0326(17) 0.0006(14) -0.0009(14) -0.0008(13)
C3 0.0247(19) 0.032(2) 0.047(2) 0.0083(19) -0.0020(19) 0.0069(17)
C12 0.028(2) 0.042(2) 0.038(2) 0.0007(19) -0.0088(19) -0.0007(19)
C1 0.0231(19) 0.031(2) 0.043(2) -0.0045(18) 0.0005(19) 0.0016(17)
C9 0.033(2) 0.036(2) 0.042(2) 0.0021(19) 0.003(2) -0.0020(18)
C10 0.036(2) 0.049(3) 0.051(3) -0.001(2) 0.007(2) -0.008(2)
C13 0.037(2) 0.047(2) 0.033(2) 0.0033(19) -0.004(2) -0.002(2)
C8 0.028(2) 0.0303(19) 0.041(2) 0.0062(18) -0.0049(19) 0.0047(17)
C5 0.047(3) 0.061(3) 0.052(3) -0.003(2) 0.014(2) 0.018(2)
C11 0.040(3) 0.123(5) 0.078(4) -0.008(4) 0.000(3) -0.014(3)
C14 0.054(3) 0.052(3) 0.154(6) 0.030(4) 0.015(4) -0.018(3)

loop_
_atom_type_symbol
_atom_type_description
_atom_type_scat_dispersion_real
_atom_type_scat_dispersion_imag
_atom_type_scat_source
C C 0.0033 0.0016 'International Tables Vol C Tables 4.2.6.8 and 6.1.1.4'
H H 0.0000 0.0000 'International Tables Vol C Tables 4.2.6.8 and 6.1.1.4'
N N 0.0061 0.0033 'International Tables Vol C Tables 4.2.6.8 and 6.1.1.4'
O O 0.0106 0.0060 'International Tables Vol C Tables 4.2.6.8 and 6.1.1.4'
Cu Cu 0.3201 1.2651 'International Tables Vol C Tables 4.2.6.8 and 6.1.1.4'
Br Br -0.2901 2.4595 'International Tables Vol C Tables 4.2.6.8 and 6.1.1.4'

loop_
_geom_angle_atom_site_label_1
_geom_angle_atom_site_label_2
_geom_angle_atom_site_label_3
_geom_angle
_geom_angle_site_symmetry_1
_geom_angle_site_symmetry_3
O1 Cu1 O1 76.12(11) . 5_556
O1 Cu1 N1 163.69(12) . 5_556
O1 Cu1 N1 93.73(11) 5_556 5_556
O1 Cu1 Br1 96.85(8) . .
O1 Cu1 Br1 145.81(8) 5_556 .
N1 Cu1 Br1 98.61(8) 5_556 .
O1 Cu1 O3 95.89(10) . 5_556
O1 Cu1 O3 113.44(11) 5_556 5_556
N1 Cu1 O3 76.23(10) 5_556 5_556
Br1 Cu1 O3 100.47(7) . 5_556
C13 O3 C14 112.7(3) . .
C13 O3 Cu1 109.0(2) . 5_556
C14 O3 Cu1 128.5(3) . 5_556
C10 O2 C11 111.8(4) . .
C6 C7 C1 120.0(4) . .
C1 O1 Cu1 129.9(2) . .
C1 O1 Cu1 125.9(2) . 5_556
Cu1 O1 Cu1 103.88(11) . 5_556
C6 C4 C3 117.3(4) . .
C6 C4 C5 123.0(4) . .
C3 C4 C5 119.7(4) . .
C3 C2 C1 119.1(3) . .
C3 C2 C8 121.1(3) . .
C1 C2 C8 119.7(3) . .
C7 C6 C4 121.9(4) . .
C12 N1 C9 110.1(3) . .
C12 N1 C8 109.5(3) . .
C9 N1 C8 112.0(3) . .
C12 N1 Cu1 107.7(2) . 5_556
C9 N1 Cu1 109.8(2) . 5_556
C8 N1 Cu1 107.5(2) . 5_556
C2 C3 C4 122.2(4) . .
N1 C12 C13 112.6(3) . .
O1 C1 C7 121.4(3) . .
O1 C1 C2 119.1(3) . .
C7 C1 C2 119.4(3) . .
N1 C9 C10 118.4(3) . .
O2 C10 C9 109.9(3) . .
O3 C13 C12 108.7(3) . .
C2 C8 N1 113.7(3) . .

loop_
_geom_bond_atom_site_label_1
_geom_bond_atom_site_label_2
_geom_bond_distance
_geom_bond_site_symmetry_2
Br1 Cu1 2.3923(6) .
Cu1 O1 1.946(2) .
Cu1 O1 1.978(2) 5_556
Cu1 N1 2.032(3) 5_556
Cu1 O3 2.407(3) 5_556
O3 C13 1.416(4) .
O3 C14 1.420(5) .
O3 Cu1 2.407(3) 5_556
O2 C10 1.409(5) .
O2 C11 1.417(5) .
C7 C6 1.377(5) .
C7 C1 1.390(5) .
O1 C1 1.364(4) .
O1 Cu1 1.978(2) 5_556
C4 C6 1.383(5) .
C4 C3 1.389(5) .
C4 C5 1.511(5) .
C2 C3 1.383(5) .
C2 C1 1.394(5) .
C2 C8 1.495(5) .
N1 C12 1.481(4) .
N1 C9 1.490(4) .
N1 C8 1.502(4) .
N1 Cu1 2.032(3) 5_556
C12 C13 1.506(5) .
C9 C10 1.515(5) .
